data_1512322
loop_
_publ_author_name
'Xin, Xiaoyi'
'Wang, Dongping'
'Wu, Fan'
'Wang, Chunxiang'
'Wang, Haolong'
'Li, Xincheng'
'Wan, Boshun'

_publ_section_title
;
 Synthesis of Polyfluoroalkyl Cyclobutenes from 3-Aza-1,5-enynes via an
 Aza-Claisen Rearrangement/Cyclization Cascade.
;
_journal_issue 17
_journal_name_full 'Organic letters'
_journal_page_first 4512
_journal_page_last 4515
_journal_paper_doi 10.1021/ol4020738
_journal_volume 15
_journal_year 2013
_chemical_formula_sum 'C27 H21 Cl F3 N O4 S'
_chemical_formula_weight 547.96
_chemical_name_systematic
; 
 ? 
;
_space_group_IT_number 2
_symmetry_cell_setting triclinic
_symmetry_space_group_name_Hall '-P 1'
_symmetry_space_group_name_H-M 'P -1'
_atom_sites_solution_hydrogens geom
_atom_sites_solution_primary direct
_atom_sites_solution_secondary difmap
_audit_creation_method SHELXL-97
_cell_angle_alpha 77.868(15)
_cell_angle_beta 82.340(18)
_cell_angle_gamma 88.336(16)
_cell_formula_units_Z 4
_cell_length_a 8.6762(19)
_cell_length_b 14.417(3)
_cell_length_c 21.577(6)
_cell_measurement_reflns_used 1930
_cell_measurement_temperature 296(2)
_cell_measurement_theta_max 19.80
_cell_measurement_theta_min 2.68
_cell_volume 2615.1(11)
_computing_cell_refinement 'Bruker SMART'
_computing_data_collection 'Bruker SMART'
_computing_data_reduction 'Bruker SHELXTL'
_computing_molecular_graphics 'Bruker SHELXTL'
_computing_publication_material 'Bruker SHELXTL'
_computing_structure_refinement 'SHELXL-97 (Sheldrick, 1997)'
_computing_structure_solution 'SHELXS-97 (Sheldrick, 1990)'
_diffrn_ambient_temperature 296(2)
_diffrn_measured_fraction_theta_full 0.995
_diffrn_measured_fraction_theta_max 0.995
_diffrn_measurement_device_type 'Smart Apex II CCD'
_diffrn_measurement_method 'omega scans'
_diffrn_radiation_monochromator graphite
_diffrn_radiation_source 'fine-focus sealed tube'
_diffrn_radiation_type MoK\a
_diffrn_radiation_wavelength 0.71073
_diffrn_reflns_av_R_equivalents 0.0411
_diffrn_reflns_av_sigmaI/netI 0.0949
_diffrn_reflns_limit_h_max 10
_diffrn_reflns_limit_h_min -10
_diffrn_reflns_limit_k_max 17
_diffrn_reflns_limit_k_min -16
_diffrn_reflns_limit_l_max 25
_diffrn_reflns_limit_l_min -17
_diffrn_reflns_number 14919
_diffrn_reflns_theta_full 25.00
_diffrn_reflns_theta_max 25.00
_diffrn_reflns_theta_min 1.44
_diffrn_standards_decay_% 0
_diffrn_standards_interval_count 0
_diffrn_standards_interval_time 0
_diffrn_standards_number 0
_exptl_absorpt_coefficient_mu 0.281
_exptl_absorpt_correction_T_max 0.9930
_exptl_absorpt_correction_T_min 0.9902
_exptl_absorpt_correction_type empirical
_exptl_absorpt_process_details sadabs
_exptl_crystal_colour colourless
_exptl_crystal_density_diffrn 1.392
_exptl_crystal_density_method 'not measured'
_exptl_crystal_description block
_exptl_crystal_F_000 1128
_exptl_crystal_size_max 0.04
_exptl_crystal_size_mid 0.03
_exptl_crystal_size_min 0.03
_refine_diff_density_max 0.235
_refine_diff_density_min -0.287
_refine_diff_density_rms 0.041
_refine_ls_extinction_coef 0.00113(11)
_refine_ls_extinction_expression Fc^*^=kFc[1+0.001xFc^2^\l^3^/sin(2\q)]^-1/4^
_refine_ls_extinction_method SHELXL
_refine_ls_goodness_of_fit_ref 1.009
_refine_ls_hydrogen_treatment mixed
_refine_ls_matrix_type full
_refine_ls_number_parameters 672
_refine_ls_number_reflns 9176
_refine_ls_number_restraints 0
_refine_ls_restrained_S_all 1.009
_refine_ls_R_factor_all 0.1387
_refine_ls_R_factor_gt 0.0528
_refine_ls_shift/su_max 0.037
_refine_ls_shift/su_mean 0.000
_refine_ls_structure_factor_coef Fsqd
_refine_ls_weighting_details 'calc w=1/[\s^2^(Fo^2^)+(0.0111P)^2^+0.0000P] where P=(Fo^2^+2Fc^2^)/3'
_refine_ls_weighting_scheme calc
_refine_ls_wR_factor_gt 0.0644
_refine_ls_wR_factor_ref 0.0742
_reflns_number_gt 4336
_reflns_number_total 9176
_reflns_threshold_expression >2sigma(I)
_cod_data_source_file ol4020738_si_003.cif
_cod_data_source_block 1
_cod_depositor_comments
;
The following automatic conversions were performed:

'_symmetry_cell_setting' value 'Triclinic' changed to 'triclinic'
according to /home/saulius/struct/CIF-dictionaries/cif_core.dic
dictionary named 'cif_core.dic' version 2.4.2 from 2011-04-26.

Automatic conversion script
Id: cif_fix_values 1891 2012-01-12 08:04:46Z andrius 
;
_cod_original_cell_volume 2615.2(11)
_cod_original_sg_symbol_H-M 'P-1   '
_cod_database_code 1512322

loop_
_symmetry_equiv_pos_as_xyz
'x, y, z'
'-x, -y, -z'

loop_
_atom_site_label
_atom_site_type_symbol
_atom_site_fract_x
_atom_site_fract_y
_atom_site_fract_z
_atom_site_U_iso_or_equiv
_atom_site_adp_type
_atom_site_occupancy
_atom_site_symmetry_multiplicity
_atom_site_calc_flag
_atom_site_refinement_flags
Cl1 Cl 0.40651(12) 0.58929(6) 0.65692(4) 0.0930(4) Uani 1 1 d .
Cl2 Cl 0.99588(12) 0.41020(6) 0.82172(5) 0.0978(4) Uani 1 1 d .
S1 S -0.05484(11) 0.15891(6) 0.47302(4) 0.0608(3) Uani 1 1 d .
S2 S 0.43609(10) 0.84349(6) 1.03471(4) 0.0593(3) Uani 1 1 d .
F1 F 0.5242(2) 0.19791(13) 0.41689(9) 0.0906(7) Uani 1 1 d .
F2 F 0.4225(2) 0.05903(12) 0.44302(8) 0.0757(6) Uani 1 1 d .
F3 F 0.3643(2) 0.15662(13) 0.35941(8) 0.0934(7) Uani 1 1 d .
F4 F 0.9096(2) 0.93013(13) 1.04512(8) 0.0827(7) Uani 1 1 d .
F5 F 0.8343(2) 0.82214(13) 1.12750(8) 0.0841(7) Uani 1 1 d .
F6 F 1.0064(2) 0.78914(14) 1.05529(9) 0.0843(6) Uani 1 1 d .
O1 O -0.1417(2) 0.07517(13) 0.47247(9) 0.0665(7) Uani 1 1 d .
O2 O -0.0764(2) 0.24529(14) 0.42732(10) 0.0814(8) Uani 1 1 d .
O3 O 0.1551(3) 0.44778(15) 0.40582(10) 0.0745(7) Uani 1 1 d .
O4 O 0.2089(3) 0.34035(14) 0.34342(11) 0.0718(7) Uani 1 1 d .
O5 O 0.3520(2) 0.93109(14) 1.03652(10) 0.0725(7) Uani 1 1 d .
O6 O 0.3969(2) 0.76075(14) 1.08423(9) 0.0678(6) Uani 1 1 d .
O7 O 0.6109(3) 0.55393(15) 1.08027(10) 0.0796(8) Uani 1 1 d .
O8 O 0.6450(3) 0.65565(14) 1.14340(10) 0.0675(7) Uani 1 1 d .
N1 N 0.1261(3) 0.12608(15) 0.46194(10) 0.0521(7) Uani 1 1 d .
H1 H 0.1445 0.0697 0.4555 0.063 Uiso 1 1 calc R
N2 N 0.6169(3) 0.87276(16) 1.03546(11) 0.0550(7) Uani 1 1 d .
H2 H 0.6344 0.9285 1.0412 0.066 Uiso 1 1 calc R
C1 C -0.1531(5) 0.2434(3) 0.7402(2) 0.164(2) Uani 1 1 d .
H1A H -0.0690 0.2146 0.7622 0.246 Uiso 1 1 calc R
H1B H -0.2500 0.2172 0.7630 0.246 Uiso 1 1 calc R
H1C H -0.1528 0.3106 0.7378 0.246 Uiso 1 1 calc R
C2 C -0.1329(5) 0.2237(4) 0.6723(2) 0.0969(15) Uani 1 1 d .
C3 C -0.1057(4) 0.1312(3) 0.66420(19) 0.0883(12) Uani 1 1 d .
H3 H -0.1019 0.0822 0.6997 0.106 Uiso 1 1 calc R
C4 C -0.0843(4) 0.1119(2) 0.60351(17) 0.0679(10) Uani 1 1 d .
H4 H -0.0662 0.0498 0.5986 0.081 Uiso 1 1 calc R
C5 C -0.0894(3) 0.1833(2) 0.55013(17) 0.0575(9) Uani 1 1 d .
C6 C -0.1177(4) 0.2765(2) 0.5578(2) 0.0862(13) Uani 1 1 d .
H6 H -0.1226 0.3256 0.5224 0.103 Uiso 1 1 calc R
C7 C -0.1381(5) 0.2941(3) 0.6187(3) 0.1070(17) Uani 1 1 d .
H7 H -0.1561 0.3562 0.6238 0.128 Uiso 1 1 calc R
C8 C 0.3922(4) 0.1510(2) 0.41994(17) 0.0619(10) Uani 1 1 d .
C9 C 0.2602(4) 0.18604(19) 0.46211(14) 0.0462(8) Uani 1 1 d .
C10 C 0.3064(3) 0.1937(2) 0.52740(14) 0.0440(8) Uani 1 1 d .
C11 C 0.3437(3) 0.1267(2) 0.57619(13) 0.0475(8) Uani 1 1 d .
H11 H 0.3522 0.0654 0.5687 0.057 Uiso 1 1 calc R
C12 C 0.3732(4) 0.1370(2) 0.64010(14) 0.0482(8) Uani 1 1 d .
C13 C 0.4858(4) 0.0821(2) 0.67142(15) 0.0609(9) Uani 1 1 d .
H13 H 0.5431 0.0383 0.6517 0.073 Uiso 1 1 calc R
C14 C 0.5143(4) 0.0919(3) 0.73238(17) 0.0727(11) Uani 1 1 d .
H14 H 0.5912 0.0556 0.7523 0.087 Uiso 1 1 calc R
C15 C 0.4285(5) 0.1552(3) 0.76253(17) 0.0783(12) Uani 1 1 d .
H15 H 0.4466 0.1618 0.8029 0.094 Uiso 1 1 calc R
C16 C 0.3153(4) 0.2086(2) 0.73224(16) 0.0712(11) Uani 1 1 d .
H16 H 0.2564 0.2512 0.7525 0.085 Uiso 1 1 calc R
C17 C 0.2881(4) 0.1995(2) 0.67172(15) 0.0583(9) Uani 1 1 d .
H17 H 0.2112 0.2363 0.6521 0.070 Uiso 1 1 calc R
C18 C 0.2855(3) 0.29693(19) 0.50932(14) 0.0439(8) Uani 1 1 d .
C19 C 0.3180(4) 0.3735(2) 0.54175(14) 0.0477(8) Uani 1 1 d .
C20 C 0.4557(4) 0.3721(2) 0.56837(14) 0.0603(9) Uani 1 1 d .
H20 H 0.5294 0.3252 0.5634 0.072 Uiso 1 1 calc R
C21 C 0.4838(4) 0.4406(2) 0.60248(16) 0.0691(11) Uani 1 1 d .
H21 H 0.5771 0.4405 0.6193 0.083 Uiso 1 1 calc R
C22 C 0.3741(4) 0.5074(2) 0.61102(15) 0.0585(10) Uani 1 1 d .
C23 C 0.2365(4) 0.5113(2) 0.58533(14) 0.0652(10) Uani 1 1 d .
H23 H 0.1626 0.5575 0.5917 0.078 Uiso 1 1 calc R
C24 C 0.2099(4) 0.4442(2) 0.54949(14) 0.0596(10) Uani 1 1 d .
H24 H 0.1190 0.4471 0.5307 0.071 Uiso 1 1 calc R
C25 C 0.2378(3) 0.29350(19) 0.45232(14) 0.0467(8) Uani 1 1 d .
C26 C 0.1947(4) 0.3691(2) 0.39884(17) 0.0572(10) Uani 1 1 d .
C27 C 0.1661(5) 0.4109(2) 0.28906(15) 0.1099(15) Uani 1 1 d .
H27A H 0.0561 0.4221 0.2950 0.165 Uiso 1 1 calc R
H27B H 0.1938 0.3878 0.2504 0.165 Uiso 1 1 calc R
H27C H 0.2205 0.4690 0.2860 0.165 Uiso 1 1 calc R
C28 C 0.4107(5) 0.7322(2) 0.77956(16) 0.1110(15) Uani 1 1 d .
H28A H 0.4165 0.6644 0.7853 0.166 Uiso 1 1 calc R
H28B H 0.4983 0.7602 0.7503 0.166 Uiso 1 1 calc R
H28C H 0.3163 0.7544 0.7626 0.166 Uiso 1 1 calc R
C29 C 0.4122(4) 0.7601(3) 0.84337(18) 0.0701(11) Uani 1 1 d .
C30 C 0.3955(4) 0.6939(2) 0.90000(18) 0.0718(11) Uani 1 1 d .
H30 H 0.3805 0.6307 0.8991 0.086 Uiso 1 1 calc R
C31 C 0.4005(4) 0.7187(2) 0.95802(16) 0.0661(10) Uani 1 1 d .
H31 H 0.3889 0.6723 0.9954 0.079 Uiso 1 1 calc R
C32 C 0.4226(3) 0.8125(2) 0.96080(14) 0.0511(9) Uani 1 1 d .
C33 C 0.4406(4) 0.8798(2) 0.90430(18) 0.0763(11) Uani 1 1 d .
H33 H 0.4563 0.9431 0.9051 0.092 Uiso 1 1 calc R
C34 C 0.4352(4) 0.8536(3) 0.84662(17) 0.0864(13) Uani 1 1 d .
H34 H 0.4474 0.8998 0.8091 0.104 Uiso 1 1 calc R
C35 C 0.7497(4) 0.8107(2) 1.02702(14) 0.0482(8) Uani 1 1 d .
C36 C 0.8190(3) 0.8075(2) 0.95785(14) 0.0465(8) Uani 1 1 d .
C37 C 0.8703(3) 0.8789(2) 0.91002(14) 0.0540(9) Uani 1 1 d .
H37 H 0.8701 0.9379 0.9210 0.065 Uiso 1 1 calc R
C38 C 0.9272(4) 0.8789(2) 0.84282(15) 0.0542(9) Uani 1 1 d .
C39 C 0.8640(4) 0.8245(2) 0.80703(16) 0.0708(11) Uani 1 1 d .
H39 H 0.7802 0.7850 0.8258 0.085 Uiso 1 1 calc R
C40 C 0.9229(5) 0.8276(3) 0.74361(19) 0.0900(13) Uani 1 1 d .
H40 H 0.8776 0.7915 0.7199 0.108 Uiso 1 1 calc R
C41 C 1.0487(6) 0.8843(3) 0.71604(18) 0.1021(15) Uani 1 1 d .
H41 H 1.0914 0.8849 0.6741 0.123 Uiso 1 1 calc R
C42 C 1.1114(5) 0.9402(3) 0.75055(19) 0.1057(16) Uani 1 1 d .
H42 H 1.1952 0.9796 0.7316 0.127 Uiso 1 1 calc R
C43 C 1.0507(4) 0.9382(2) 0.81313(16) 0.0795(12) Uani 1 1 d .
H43 H 1.0929 0.9771 0.8358 0.095 Uiso 1 1 calc R
C44 C 0.7934(3) 0.7042(2) 0.97341(15) 0.0483(8) Uani 1 1 d .
C45 C 0.8413(4) 0.6298(2) 0.93793(14) 0.0528(9) Uani 1 1 d .
C46 C 0.9851(4) 0.6359(2) 0.90173(17) 0.0713(11) Uani 1 1 d .
H46 H 1.0500 0.6866 0.9008 0.086 Uiso 1 1 calc R
C47 C 1.0347(4) 0.5679(2) 0.86661(17) 0.0788(11) Uani 1 1 d .
H47 H 1.1326 0.5724 0.8427 0.095 Uiso 1 1 calc R
C48 C 0.9373(5) 0.4937(2) 0.86761(17) 0.0649(10) Uani 1 1 d .
C49 C 0.7941(5) 0.4857(2) 0.90287(16) 0.0709(11) Uani 1 1 d .
H49 H 0.7290 0.4356 0.9029 0.085 Uiso 1 1 calc R
C50 C 0.7466(4) 0.5528(2) 0.93859(14) 0.0673(10) Uani 1 1 d .
H50 H 0.6499 0.5466 0.9635 0.081 Uiso 1 1 calc R
C51 C 0.7246(4) 0.7046(2) 1.03383(15) 0.0501(9) Uani 1 1 d .
C52 C 0.6542(4) 0.6295(2) 1.08722(16) 0.0566(9) Uani 1 1 d .
C53 C 0.5627(4) 0.5912(2) 1.19764(14) 0.0945(13) Uani 1 1 d .
H53A H 0.4557 0.5875 1.1915 0.142 Uiso 1 1 calc R
H53B H 0.5689 0.6141 1.2359 0.142 Uiso 1 1 calc R
H53C H 0.6092 0.5294 1.2014 0.142 Uiso 1 1 calc R
C54 C 0.8753(5) 0.8375(2) 1.06442(17) 0.0625(10) Uani 1 1 d .

loop_
_atom_site_aniso_label
_atom_site_aniso_U_11
_atom_site_aniso_U_22
_atom_site_aniso_U_33
_atom_site_aniso_U_23
_atom_site_aniso_U_13
_atom_site_aniso_U_12
Cl1 0.1368(10) 0.0594(6) 0.0928(7) -0.0253(5) -0.0322(7) -0.0193(6)
Cl2 0.1246(10) 0.0664(7) 0.1126(8) -0.0390(6) -0.0267(7) 0.0305(6)
S1 0.0639(7) 0.0394(5) 0.0815(7) -0.0086(5) -0.0250(6) -0.0004(5)
S2 0.0592(7) 0.0441(6) 0.0705(6) -0.0055(5) -0.0031(5) -0.0025(5)
F1 0.0661(15) 0.0772(15) 0.1187(17) -0.0148(13) 0.0145(13) -0.0020(12)
F2 0.0964(16) 0.0506(12) 0.0747(13) -0.0110(10) -0.0005(11) 0.0247(11)
F3 0.1196(19) 0.1031(17) 0.0513(12) -0.0108(12) -0.0027(13) 0.0275(13)
F4 0.1013(17) 0.0668(14) 0.0805(13) -0.0035(11) -0.0240(12) -0.0398(12)
F5 0.1015(17) 0.0997(16) 0.0492(12) -0.0078(12) -0.0084(12) -0.0323(13)
F6 0.0689(16) 0.1008(17) 0.0859(15) -0.0178(13) -0.0221(13) -0.0020(13)
O1 0.0745(17) 0.0398(13) 0.0899(16) -0.0099(12) -0.0313(14) -0.0114(11)
O2 0.0803(19) 0.0464(15) 0.1125(18) 0.0123(14) -0.0408(16) 0.0015(13)
O3 0.095(2) 0.0420(15) 0.0885(18) -0.0054(14) -0.0354(15) 0.0119(14)
O4 0.106(2) 0.0492(15) 0.0591(14) 0.0021(13) -0.0299(15) -0.0010(13)
O5 0.0696(17) 0.0492(14) 0.0943(17) -0.0130(13) 0.0001(14) 0.0100(12)
O6 0.0683(16) 0.0540(14) 0.0695(14) 0.0081(12) 0.0017(13) -0.0091(12)
O7 0.102(2) 0.0425(15) 0.0865(17) -0.0072(13) 0.0098(15) -0.0226(14)
O8 0.0820(19) 0.0570(15) 0.0555(14) 0.0083(13) -0.0081(14) -0.0198(13)
N1 0.0576(19) 0.0394(15) 0.0667(17) -0.0230(13) -0.0165(15) 0.0051(14)
N2 0.0532(19) 0.0416(16) 0.0751(19) -0.0228(14) -0.0089(16) -0.0041(14)
C1 0.101(4) 0.257(6) 0.183(5) -0.177(5) 0.016(4) -0.017(4)
C2 0.052(3) 0.125(4) 0.135(4) -0.083(4) 0.000(3) -0.011(3)
C3 0.081(3) 0.098(3) 0.092(3) -0.044(3) 0.003(3) -0.004(2)
C4 0.069(3) 0.059(3) 0.082(3) -0.034(2) -0.001(2) 0.002(2)
C5 0.046(2) 0.042(2) 0.089(3) -0.023(2) -0.010(2) 0.0012(17)
C6 0.066(3) 0.057(3) 0.144(4) -0.040(3) -0.016(3) 0.008(2)
C7 0.068(3) 0.090(4) 0.185(5) -0.090(4) -0.003(4) 0.010(3)
C8 0.072(3) 0.050(2) 0.059(3) -0.004(2) -0.004(2) 0.013(2)
C9 0.054(2) 0.0353(19) 0.051(2) -0.0093(16) -0.0124(18) 0.0020(16)
C10 0.047(2) 0.0351(19) 0.050(2) -0.0045(16) -0.0111(17) 0.0010(16)
C11 0.052(2) 0.041(2) 0.052(2) -0.0135(17) -0.0077(18) -0.0012(16)
C12 0.055(2) 0.0357(19) 0.051(2) -0.0033(18) -0.0022(19) -0.0062(17)
C13 0.067(3) 0.052(2) 0.060(2) 0.0003(19) -0.013(2) 0.0023(19)
C14 0.071(3) 0.084(3) 0.058(3) 0.002(2) -0.021(2) -0.006(2)
C15 0.078(3) 0.102(3) 0.055(3) -0.018(3) -0.003(3) -0.020(3)
C16 0.080(3) 0.073(3) 0.060(3) -0.020(2) 0.001(2) -0.006(2)
C17 0.066(3) 0.049(2) 0.056(2) -0.0021(19) -0.007(2) -0.0036(18)
C18 0.043(2) 0.0349(19) 0.054(2) -0.0095(16) -0.0062(17) 0.0008(15)
C19 0.053(2) 0.0354(19) 0.055(2) -0.0051(16) -0.0138(19) 0.0008(17)
C20 0.055(2) 0.045(2) 0.084(3) -0.0159(19) -0.017(2) 0.0017(17)
C21 0.064(3) 0.055(2) 0.094(3) -0.011(2) -0.032(2) -0.013(2)
C22 0.074(3) 0.037(2) 0.065(2) -0.0083(18) -0.014(2) -0.0138(19)
C23 0.077(3) 0.041(2) 0.080(3) -0.0148(19) -0.019(2) 0.0089(19)
C24 0.066(3) 0.046(2) 0.074(2) -0.0177(19) -0.030(2) 0.0090(19)
C25 0.049(2) 0.0317(19) 0.058(2) -0.0033(17) -0.0139(18) -0.0001(15)
C26 0.060(3) 0.046(2) 0.065(3) 0.000(2) -0.022(2) -0.0072(19)
C27 0.168(5) 0.084(3) 0.073(3) 0.017(2) -0.051(3) 0.004(3)
C28 0.144(4) 0.110(3) 0.084(3) -0.029(3) -0.017(3) -0.025(3)
C29 0.067(3) 0.069(3) 0.076(3) -0.014(2) -0.014(2) -0.009(2)
C30 0.083(3) 0.047(2) 0.091(3) -0.011(2) -0.034(3) -0.007(2)
C31 0.078(3) 0.041(2) 0.078(3) 0.0049(19) -0.027(2) -0.0104(18)
C32 0.052(2) 0.038(2) 0.060(2) 0.0014(18) -0.0113(18) -0.0033(16)
C33 0.097(3) 0.041(2) 0.089(3) -0.002(2) -0.024(3) -0.011(2)
C34 0.120(4) 0.062(3) 0.072(3) 0.005(2) -0.022(3) -0.025(2)
C35 0.053(2) 0.040(2) 0.049(2) -0.0044(17) -0.0053(19) -0.0084(17)
C36 0.051(2) 0.038(2) 0.050(2) -0.0072(17) -0.0068(18) -0.0056(16)
C37 0.068(3) 0.043(2) 0.053(2) -0.0104(18) -0.012(2) -0.0053(17)
C38 0.072(3) 0.041(2) 0.049(2) -0.0038(18) -0.011(2) -0.0068(18)
C39 0.097(3) 0.061(2) 0.057(2) -0.013(2) -0.016(2) -0.010(2)
C40 0.134(4) 0.070(3) 0.072(3) -0.020(2) -0.027(3) -0.002(3)
C41 0.141(5) 0.106(4) 0.053(3) -0.011(3) 0.001(3) 0.011(3)
C42 0.121(4) 0.123(4) 0.063(3) -0.001(3) 0.004(3) -0.044(3)
C43 0.103(3) 0.085(3) 0.045(2) -0.002(2) -0.006(2) -0.030(2)
C44 0.045(2) 0.040(2) 0.061(2) -0.0101(18) -0.0116(19) -0.0005(16)
C45 0.056(3) 0.041(2) 0.059(2) -0.0066(17) -0.005(2) -0.0015(18)
C46 0.058(3) 0.052(2) 0.109(3) -0.027(2) -0.012(2) 0.002(2)
C47 0.059(3) 0.060(3) 0.118(3) -0.028(2) 0.000(2) 0.004(2)
C48 0.079(3) 0.042(2) 0.076(3) -0.014(2) -0.021(2) 0.015(2)
C49 0.090(3) 0.049(2) 0.076(3) -0.016(2) -0.009(2) -0.015(2)
C50 0.073(3) 0.058(2) 0.070(2) -0.018(2) 0.007(2) -0.020(2)
C51 0.053(2) 0.036(2) 0.059(2) -0.0027(18) -0.014(2) -0.0022(16)
C52 0.051(2) 0.049(2) 0.062(2) 0.003(2) -0.004(2) 0.0030(18)
C53 0.129(4) 0.076(3) 0.064(2) 0.008(2) 0.010(2) -0.028(3)
C54 0.076(3) 0.054(3) 0.054(3) -0.001(2) -0.007(2) -0.015(2)

loop_
_atom_type_symbol
_atom_type_description
_atom_type_scat_dispersion_real
_atom_type_scat_dispersion_imag
_atom_type_scat_source
C C 0.0033 0.0016 'International Tables Vol C Tables 4.2.6.8 and 6.1.1.4'
H H 0.0000 0.0000 'International Tables Vol C Tables 4.2.6.8 and 6.1.1.4'
N N 0.0061 0.0033 'International Tables Vol C Tables 4.2.6.8 and 6.1.1.4'
O O 0.0106 0.0060 'International Tables Vol C Tables 4.2.6.8 and 6.1.1.4'
F F 0.0171 0.0103 'International Tables Vol C Tables 4.2.6.8 and 6.1.1.4'
S S 0.1246 0.1234 'International Tables Vol C Tables 4.2.6.8 and 6.1.1.4'
Cl Cl 0.1484 0.1585 'International Tables Vol C Tables 4.2.6.8 and 6.1.1.4'

loop_
_geom_angle_atom_site_label_1
_geom_angle_atom_site_label_2
_geom_angle_atom_site_label_3
_geom_angle
O2 S1 O1 119.51(12)
O2 S1 N1 108.71(13)
O1 S1 N1 104.02(13)
O2 S1 C5 108.37(15)
O1 S1 C5 108.51(14)
N1 S1 C5 107.07(13)
O6 S2 O5 119.87(14)
O6 S2 N2 108.90(13)
O5 S2 N2 103.38(12)
O6 S2 C32 107.63(14)
O5 S2 C32 108.50(14)
N2 S2 C32 108.05(14)
C26 O4 C27 115.2(3)
C52 O8 C53 116.0(2)
C9 N1 S1 124.62(19)
C9 N1 H1 117.7
S1 N1 H1 117.7
C35 N2 S2 124.37(19)
C35 N2 H2 117.8
S2 N2 H2 117.8
C2 C1 H1A 109.5
C2 C1 H1B 109.5
H1A C1 H1B 109.5
C2 C1 H1C 109.5
H1A C1 H1C 109.5
H1B C1 H1C 109.5
C7 C2 C3 118.3(4)
C7 C2 C1 122.7(5)
C3 C2 C1 119.0(5)
C4 C3 C2 120.2(4)
C4 C3 H3 119.9
C2 C3 H3 119.9
C3 C4 C5 121.0(3)
C3 C4 H4 119.5
C5 C4 H4 119.5
C4 C5 C6 119.3(3)
C4 C5 S1 120.7(3)
C6 C5 S1 120.0(3)
C7 C6 C5 118.7(4)
C7 C6 H6 120.6
C5 C6 H6 120.6
C2 C7 C6 122.6(4)
C2 C7 H7 118.7
C6 C7 H7 118.7
F1 C8 F3 106.9(3)
F1 C8 F2 106.3(3)
F3 C8 F2 106.1(3)
F1 C8 C9 112.3(3)
F3 C8 C9 114.1(3)
F2 C8 C9 110.6(3)
N1 C9 C8 105.6(2)
N1 C9 C25 119.0(2)
C8 C9 C25 116.8(3)
N1 C9 C10 117.8(2)
C8 C9 C10 112.3(3)
C25 C9 C10 84.6(2)
C11 C10 C18 140.7(3)
C11 C10 C9 130.9(3)
C18 C10 C9 88.4(2)
C10 C11 C12 128.7(3)
C10 C11 H11 115.7
C12 C11 H11 115.7
C17 C12 C13 117.6(3)
C17 C12 C11 121.4(3)
C13 C12 C11 121.0(3)
C14 C13 C12 121.1(3)
C14 C13 H13 119.5
C12 C13 H13 119.5
C15 C14 C13 120.0(3)
C15 C14 H14 120.0
C13 C14 H14 120.0
C16 C15 C14 119.2(3)
C16 C15 H15 120.4
C14 C15 H15 120.4
C15 C16 C17 120.8(4)
C15 C16 H16 119.6
C17 C16 H16 119.6
C16 C17 C12 121.3(3)
C16 C17 H17 119.4
C12 C17 H17 119.4
C25 C18 C10 93.9(2)
C25 C18 C19 135.1(3)
C10 C18 C19 130.9(3)
C24 C19 C20 119.0(3)
C24 C19 C18 121.3(3)
C20 C19 C18 119.6(3)
C19 C20 C21 120.3(3)
C19 C20 H20 119.8
C21 C20 H20 119.8
C22 C21 C20 119.6(3)
C22 C21 H21 120.2
C20 C21 H21 120.2
C21 C22 C23 121.7(3)
C21 C22 Cl1 119.2(3)
C23 C22 Cl1 119.0(3)
C22 C23 C24 118.7(3)
C22 C23 H23 120.6
C24 C23 H23 120.6
C19 C24 C23 120.6(3)
C19 C24 H24 119.7
C23 C24 H24 119.7
C18 C25 C26 132.3(3)
C18 C25 C9 93.0(2)
C26 C25 C9 134.5(3)
O3 C26 O4 124.9(3)
O3 C26 C25 122.6(3)
O4 C26 C25 112.4(3)
O4 C27 H27A 109.5
O4 C27 H27B 109.5
H27A C27 H27B 109.5
O4 C27 H27C 109.5
H27A C27 H27C 109.5
H27B C27 H27C 109.5
C29 C28 H28A 109.5
C29 C28 H28B 109.5
H28A C28 H28B 109.5
C29 C28 H28C 109.5
H28A C28 H28C 109.5
H28B C28 H28C 109.5
C30 C29 C34 117.4(3)
C30 C29 C28 121.8(3)
C34 C29 C28 120.9(3)
C29 C30 C31 121.9(3)
C29 C30 H30 119.0
C31 C30 H30 119.0
C30 C31 C32 120.3(3)
C30 C31 H31 119.9
C32 C31 H31 119.9
C33 C32 C31 118.5(3)
C33 C32 S2 121.2(3)
C31 C32 S2 120.2(3)
C34 C33 C32 120.3(3)
C34 C33 H33 119.8
C32 C33 H33 119.8
C33 C34 C29 121.6(3)
C33 C34 H34 119.2
C29 C34 H34 119.2
N2 C35 C51 119.9(3)
N2 C35 C54 107.6(3)
C51 C35 C54 115.4(3)
N2 C35 C36 117.3(2)
C51 C35 C36 84.4(2)
C54 C35 C36 110.8(3)
C37 C36 C44 142.5(3)
C37 C36 C35 128.9(3)
C44 C36 C35 88.6(2)
C36 C37 C38 130.1(3)
C36 C37 H37 114.9
C38 C37 H37 114.9
C43 C38 C39 117.9(3)
C43 C38 C37 118.1(3)
C39 C38 C37 124.0(3)
C38 C39 C40 121.3(3)
C38 C39 H39 119.3
C40 C39 H39 119.3
C41 C40 C39 119.6(4)
C41 C40 H40 120.2
C39 C40 H40 120.2
C40 C41 C42 119.9(4)
C40 C41 H41 120.0
C42 C41 H41 120.0
C41 C42 C43 120.3(4)
C41 C42 H42 119.9
C43 C42 H42 119.9
C42 C43 C38 120.9(3)
C42 C43 H43 119.5
C38 C43 H43 119.5
C51 C44 C45 134.4(3)
C51 C44 C36 93.3(3)
C45 C44 C36 132.0(3)
C46 C45 C50 118.2(3)
C46 C45 C44 118.9(3)
C50 C45 C44 122.9(3)
C45 C46 C47 121.0(3)
C45 C46 H46 119.5
C47 C46 H46 119.5
C48 C47 C46 119.2(4)
C48 C47 H47 120.4
C46 C47 H47 120.4
C49 C48 C47 121.1(3)
C49 C48 Cl2 119.3(3)
C47 C48 Cl2 119.6(3)
C48 C49 C50 119.3(3)
C48 C49 H49 120.3
C50 C49 H49 120.3
C49 C50 C45 121.1(3)
C49 C50 H50 119.4
C45 C50 H50 119.4
C44 C51 C52 133.4(3)
C44 C51 C35 93.6(2)
C52 C51 C35 133.0(3)
O7 C52 O8 124.5(3)
O7 C52 C51 123.7(3)
O8 C52 C51 111.9(3)
O8 C53 H53A 109.5
O8 C53 H53B 109.5
H53A C53 H53B 109.5
O8 C53 H53C 109.5
H53A C53 H53C 109.5
H53B C53 H53C 109.5
F5 C54 F6 106.1(3)
F5 C54 F4 106.5(3)
F6 C54 F4 107.5(3)
F5 C54 C35 114.3(3)
F6 C54 C35 111.8(3)
F4 C54 C35 110.2(3)

loop_
_geom_bond_atom_site_label_1
_geom_bond_atom_site_label_2
_geom_bond_distance
Cl1 C22 1.743(3)
Cl2 C48 1.737(3)
S1 O2 1.4413(19)
S1 O1 1.4444(18)
S1 N1 1.628(2)
S1 C5 1.758(3)
S2 O6 1.4392(18)
S2 O5 1.445(2)
S2 N2 1.640(2)
S2 C32 1.763(3)
F1 C8 1.334(3)
F2 C8 1.346(3)
F3 C8 1.345(3)
F4 C54 1.342(3)
F5 C54 1.333(3)
F6 C54 1.330(4)
O3 C26 1.210(3)
O4 C26 1.335(3)
O4 C27 1.463(3)
O7 C52 1.208(3)
O8 C52 1.335(3)
O8 C53 1.450(3)
N1 C9 1.470(3)
N1 H1 0.8600
N2 C35 1.454(4)
N2 H2 0.8600
C1 C2 1.538(5)
C1 H1A 0.9600
C1 H1B 0.9600
C1 H1C 0.9600
C2 C7 1.374(5)
C2 C3 1.389(5)
C3 C4 1.383(4)
C3 H3 0.9300
C4 C5 1.379(4)
C4 H4 0.9300
C5 C6 1.398(4)
C6 C7 1.378(5)
C6 H6 0.9300
C7 H7 0.9300
C8 C9 1.509(4)
C9 C25 1.529(4)
C9 C10 1.542(3)
C10 C11 1.339(3)
C10 C18 1.469(3)
C11 C12 1.474(3)
C11 H11 0.9300
C12 C17 1.381(4)
C12 C13 1.394(4)
C13 C14 1.406(4)
C13 H13 0.9300
C14 C15 1.375(4)
C14 H14 0.9300
C15 C16 1.379(4)
C15 H15 0.9300
C16 C17 1.391(4)
C16 H16 0.9300
C17 H17 0.9300
C18 C25 1.360(3)
C18 C19 1.478(3)
C19 C24 1.385(4)
C19 C20 1.391(4)
C20 C21 1.394(4)
C20 H20 0.9300
C21 C22 1.358(4)
C21 H21 0.9300
C22 C23 1.377(4)
C23 C24 1.401(3)
C23 H23 0.9300
C24 H24 0.9300
C25 C26 1.490(4)
C27 H27A 0.9600
C27 H27B 0.9600
C27 H27C 0.9600
C28 C29 1.515(4)
C28 H28A 0.9600
C28 H28B 0.9600
C28 H28C 0.9600
C29 C30 1.377(4)
C29 C34 1.386(4)
C30 C31 1.378(4)
C30 H30 0.9300
C31 C32 1.386(4)
C31 H31 0.9300
C32 C33 1.383(4)
C33 C34 1.382(4)
C33 H33 0.9300
C34 H34 0.9300
C35 C51 1.525(4)
C35 C54 1.542(4)
C35 C36 1.542(4)
C36 C37 1.335(3)
C36 C44 1.472(4)
C37 C38 1.468(4)
C37 H37 0.9300
C38 C43 1.389(4)
C38 C39 1.379(3)
C39 C40 1.388(4)
C39 H39 0.9300
C40 C41 1.374(5)
C40 H40 0.9300
C41 C42 1.373(4)
C41 H41 0.9300
C42 C43 1.377(4)
C42 H42 0.9300
C43 H43 0.9300
C44 C51 1.361(4)
C44 C45 1.465(4)
C45 C46 1.375(4)
C45 C50 1.397(4)
C46 C47 1.386(4)
C46 H46 0.9300
C47 C48 1.378(4)
C47 H47 0.9300
C48 C49 1.362(4)
C49 C50 1.379(4)
C49 H49 0.9300
C50 H50 0.9300
C51 C52 1.483(4)
C53 H53A 0.9600
C53 H53B 0.9600
C53 H53C 0.9600
